data_2004110
loop_
_publ_author_name
'Fujita, T.'
'Uekusa, H.'
'Ohkubo, A.'
'Shimura, T.'
'Aramaki, K.'
'Nishihara, H.'
'Ohba, S.'

_publ_section_title
;
 Two Cobaltacyclopentadiene Complexes and One Cyclobutadiene Complex
;
_journal_issue 11
_journal_name_full 'Acta Crystallographica Section C'
_journal_page_first 2265
_journal_page_last 2269
_journal_paper_doi 10.1107/S0108270195005993
_journal_volume 51
_journal_year 1995
_chemical_formula_sum 'C49 H57 Co Si4'
_chemical_formula_weight 817.27
_space_group_IT_number 14
_symmetry_cell_setting monoclinic
_symmetry_space_group_name_Hall '-P 2ybc'
_symmetry_space_group_name_H-M 'P 1 21/c 1'
_atom_type_scat_source IntTabIV
_cell_angle_alpha 90
_cell_angle_beta 100.54(2)
_cell_angle_gamma 90
_cell_formula_units_Z 4
_cell_length_a 16.459(4)
_cell_length_b 28.668(4)
_cell_length_c 10.269(3)
_cell_measurement_reflns_used 24
_cell_measurement_temperature 300
_cell_measurement_theta_max 15
_cell_measurement_theta_min 10
_cell_volume 4764(2)
_diffrn_measurement_device 'Rigaku AFC-5 four-circle'
_diffrn_measurement_method \q/2\q
_diffrn_radiation_type MoK\a
_diffrn_radiation_wavelength 0.71073
_diffrn_reflns_av_R_equivalents 0.033
_diffrn_reflns_limit_h_max 21
_diffrn_reflns_limit_h_min -21
_diffrn_reflns_limit_k_max 37
_diffrn_reflns_limit_k_min 0
_diffrn_reflns_limit_l_max 13
_diffrn_reflns_limit_l_min 0
_diffrn_reflns_number 11541
_diffrn_reflns_theta_max 27.5
_diffrn_standards_decay_% 1.2
_diffrn_standards_interval_count 100
_diffrn_standards_number 5
_exptl_absorpt_coefficient_mu 0.49
_exptl_absorpt_correction_T_max 0.951
_exptl_absorpt_correction_T_min 0.780
_exptl_absorpt_correction_type integration
_exptl_crystal_colour yellow
_exptl_crystal_density_diffrn 1.14
_exptl_crystal_description plate
_exptl_crystal_size_max 0.60
_exptl_crystal_size_mid 0.50
_exptl_crystal_size_min 0.10
_refine_diff_density_max 0.55
_refine_diff_density_min -0.43
_refine_ls_extinction_method none
_refine_ls_goodness_of_fit_obs 2.64
_refine_ls_hydrogen_treatment noref
_refine_ls_number_parameters 486
_refine_ls_number_reflns 5568
_refine_ls_R_factor_obs 0.060
_refine_ls_shift/esd_max 0.15
_refine_ls_structure_factor_coef F
_refine_ls_weighting_details 'w = 1/[\s^2^(|F~o~|) +(0.015|F~o~|)^2^]'
_refine_ls_weighting_scheme calc
_refine_ls_wR_factor_obs 0.083
_reflns_number_observed 5568
_reflns_number_total 10938
_reflns_observed_criterion '|F~o~| > 3\s(|F~o~|)'
_cod_data_source_file cr1111.cif
_cod_data_source_block III
_cod_depositor_comments
;
The following automatic conversions were performed:

'_refine_ls_weighting_scheme' value '1/[\s^2^(|F~o~|)
+(0.015|F~o~|)^2^]' was changed to 'calc'. New tag
'_refine_ls_weighting_details' was created. The value of the new tag
was set to 'w = 1/[\s^2^(|F~o~|) +(0.015|F~o~|)^2^]'.

Automatic conversion script
Id: cif_fix_values 3143 2015-03-26 13:38:13Z robertas 
;
_cod_original_sg_symbol_H-M 'P 21/c'
_cod_original_formula_sum 'C49 H57 Co1 Si4'
_cod_database_code 2004110

loop_
_symmetry_equiv_pos_as_xyz
x,y,z
x,1/2-y,1/2+z
-x,-y,-z
-x,1/2+y,1/2-z

loop_
_atom_site_label
_atom_site_fract_x
_atom_site_fract_y
_atom_site_fract_z
_atom_site_B_iso_or_equiv
Co -.51652(4) .16041(2) .00968(6) 3.0
Si1 -.54941(9) .09019(5) .2587(1) 3.3
Si2 -1.0695(1) -.08178(8) -.9543(2) 7.7
Si3 -.3584(1) .12200(6) -.1581(2) 3.8
Si4 .1575(1) .31713(8) .9834(2) 6.4
C1 -.4960(3) .1019(2) .1172(4) 2.6
C2 -.5077(3) .0934(2) -.0258(4) 2.7
C3 -.4308(3) .1179(2) -.0376(4) 2.9
C4 -.4193(3) .1263(2) .1054(4) 2.6
C5 -.6045(5) .2011(2) .0727(7) 5.6
C6 -.6311(4) .1892(2) -.0609(7) 5.3
C7 -.5731(4) .2066(2) -.1334(6) 5.0
C8 -.5106(4) .2290(2) -.0456(6) 5.1
C9 -.5301(5) .2265(2) .0807(7) 5.7
C10 -.6622(4) .0813(2) .1960(6) 5.1
C11 -.5314(4) .1391(2) .3807(5) 4.7
C12 -.5065(4) .0364(2) .3469(5) 4.5
C13 -.5702(3) .0676(2) -.1222(4) 2.8
C14 -.6065(3) .0268(2) -.0888(5) 3.3
C15 -.6676(3) .0044(2) -.1796(5) 3.6
C16 -.6924(3) .0218(2) -.3070(5) 3.2
C17 -.6538(3) .0617(2) -.3416(5) 3.6
C18 -.5941(3) .0844(2) -.2508(5) 3.6
C19 -.7577(3) -.0009(2) -.4079(5) 3.5
C20 -.8288(4) -.0190(2) -.3758(6) 5.6
C21 -.8912(4) -.0378(3) -.4734(7) 6.5
C22 -.8819(4) -.0378(2) -.6047(6) 5.0
C23 -.8100(4) -.0210(2) -.6356(6) 5.0
C24 -.7485(4) -.0024(2) -.5382(5) 4.6
C25 -.9455(4) -.0559(3) -.7104(7) 6.2
C26 -.9948(4) -.0691(2) -.8038(7) 6.7
C27 -1.0126(8) -.0910(6) -1.088(1) 19.3
C28 -1.130(1) -.1325(5) -.936(1) 26.4
C29 -1.1349(5) -.0319(4) -.999(1) 10.8
C30 -.3836(4) .0757(2) -.2861(6) 6.3
C31 -.2516(4) .1119(3) -.0672(7) 7.3
C32 -.3634(5) .1797(3) -.2434(8) 7.7
C33 -.3521(3) .1462(2) .2043(4) 3.0
C34 -.3124(3) .1872(2) .1808(5) 3.8
C35 -.2502(3) .2064(2) .2756(5) 4.0
C36 -.2258(3) .1848(2) .3977(5) 3.4
C37 -.2635(3) .1431(2) .4203(5) 4.2
C38 -.3257(3) .1242(2) .3245(5) 3.6
C39 -.1616(3) .2065(2) .5016(5) 3.8
C40 -.1465(4) .2536(2) .5018(6) 5.2
C41 -.0877(4) .2746(2) .5969(7) 5.9
C42 -.0417(4) .2478(3) .6965(6) 5.4
C43 -.0568(4) .2015(3) .6976(7) 7.0
C44 -.1160(4) .1797(2) .6014(6) 6.3
C45 .0206(4) .2701(2) .7952(6) 5.6
C46 .0735(4) .2876(3) .8732(6) 6.3
C47 .1206(6) .3756(4) 1.024(1) 12.4
C48 .1894(6) .2812(4) 1.1303(8) 11.1
C49 .2447(6) .3223(4) .896(1) 12.0
H5 -.633 .194 .149 6
H6 -.681 .171 -.100 5
H7 -.576 .203 -.231 5
H8 -.460 .244 -.070 5
H9 -.497 .239 .163 6
H10A -.687 .109 .148 5
H10B -.672 .055 .133 5
H10C -.692 .075 .269 5
H11A -.472 .143 .414 5
H11B -.553 .169 .337 5
H11C -.560 .133 .455 5
H12A -.511 .010 .288 5
H12B -.446 .041 .383 5
H12C -.533 .030 .424 5
H14 -.588 .013 .000 3
H15 -.695 -.024 -.152 4
H17 -.669 .074 -.432 4
H18 -.568 .114 -.277 4
H20 -.836 -.018 -.280 6
H21 -.941 -.052 -.448 7
H23 -.801 -.022 -.728 5
H24 -.697 .010 -.564 5
H27A -.979 -.066 -1.098 19
H27B -.976 -.121 -1.060 19
H27C -1.052 -.101 -1.165 19
H28A -1.093 -.160 -.916 25
H28B -1.160 -.129 -.863 25
H28C -1.170 -.141 -1.017 25
H29A -1.166 -.024 -.926 11
H29B -1.103 -.004 -1.013 11
H29C -1.177 -.037 -1.079 11
H30A -.378 .044 -.243 6
H30B -.441 .079 -.333 6
H30C -.347 .077 -.350 6
H31A -.236 .136 .005 7
H31B -.247 .081 -.023 7
H31C -.213 .114 -.127 7
H32A -.420 .185 -.292 8
H32B -.349 .204 -.177 8
H32C -.326 .182 -.307 8
H34 -.329 .203 .095 4
H35 -.221 .235 .254 4
H37 -.245 .126 .504 4
H38 -.353 .095 .344 4
H40 -.179 .274 .431 5
H41 -.077 .308 .593 6
H43 -.024 .183 .773 7
H44 -.127 .145 .605 6
H47A .101 .393 .945 12
H47B .070 .371 1.070 12
H47C .163 .391 1.086 12
H48A .143 .274 1.175 11
H48B .210 .250 1.103 11
H48C .235 .296 1.189 11
H49A .265 .290 .875 12
H49B .232 .339 .814 12
H49C .292 .337 .956 2

loop_
_geom_angle_atom_site_label_1
_geom_angle_atom_site_label_2
_geom_angle_atom_site_label_3
_geom_angle
_geom_angle_publ_flag
C1 Co C2 43.4(2) no
C1 Co C3 64.3(2) no
C1 Co C4 43.3(2) no
C1 Co C5 111.1(2) no
C1 Co C6 125.4(2) no
C1 Co C7 159.4(2) no
C1 Co C8 160.5(2) no
C1 Co C9 126.4(2) no
C2 Co C3 43.7(2) no
C2 Co C4 61.9(2) no
C2 Co C5 133.9(2) no
C2 Co C6 114.8(2) no
C2 Co C7 122.2(2) no
C2 Co C8 151.1(2) no
C2 Co C9 169.2(2) no
C3 Co C4 43.4(2) no
C3 Co C5 175.2(2) no
C3 Co C6 143.3(2) no
C3 Co C7 117.7(2) no
C3 Co C8 116.5(2) no
C3 Co C9 141.1(3) no
C4 Co C5 132.6(2) no
C4 Co C6 167.6(2) no
C4 Co C7 152.6(2) no
C4 Co C8 122.4(2) no
C4 Co C9 114.2(2) no
C5 Co C6 39.9(3) no
C5 Co C7 66.9(3) no
C5 Co C8 67.4(3) no
C5 Co C9 40.2(3) no
C6 Co C7 39.7(3) no
C6 Co C8 66.8(2) no
C6 Co C9 66.7(3) no
C7 Co C8 39.6(2) no
C7 Co C9 66.3(2) no
C8 Co C9 39.6(3) no
C1 Si1 C10 109.7(2) no
C1 Si1 C11 110.3(2) no
C1 Si1 C12 109.8(2) no
C10 Si1 C11 111.1(3) no
C10 Si1 C12 108.6(3) no
C11 Si1 C12 107.2(2) no
C26 Si2 C27 107.9(5) no
C26 Si2 C28 112.0(5) no
C26 Si2 C29 109.7(4) no
C27 Si2 C28 109.5(7) no
C27 Si2 C29 106.9(6) no
C28 Si2 C29 110.7(6) no
C3 Si3 C30 109.6(3) no
C3 Si3 C31 108.5(3) no
C3 Si3 C32 112.8(3) no
C30 Si3 C31 108.2(3) no
C30 Si3 C32 108.4(3) no
C31 Si3 C32 109.3(4) no
C46 Si4 C47 108.4(4) no
C46 Si4 C48 108.8(4) no
C46 Si4 C49 107.8(4) no
C47 Si4 C48 112.5(5) no
C47 Si4 C49 110.7(5) no
C48 Si4 C49 108.5(4) no
Co C1 Si1 121.7(2) no
Co C1 C2 67.0(2) no
Co C1 C4 67.4(2) no
Si1 C1 C2 139.2(4) no
Si1 C1 C4 133.4(3) no
C2 C1 C4 87.4(4) yes
Co C2 C1 69.6(3) no
Co C2 C3 69.0(3) no
Co C2 C13 122.9(3) no
C1 C2 C3 92.5(4) yes
C1 C2 C13 134.3(4) no
C3 C2 C13 133.1(4) no
Co C3 Si3 133.5(3) no
Co C3 C2 67.3(3) no
Co C3 C4 67.8(3) no
Si3 C3 C2 138.1(4) no
Si3 C3 C4 132.1(4) no
C2 C3 C4 87.2(4) yes
Co C4 C1 69.3(2) no
Co C4 C3 68.8(2) no
Co C4 C33 126.1(4) no
C1 C4 C3 92.8(4) yes
C1 C4 C33 132.5(4) no
C3 C4 C33 134.3(4) no
Co C5 C6 70.5(4) no
Co C5 C9 70.0(4) no
C6 C5 C9 107.1(6) no
Co C6 C5 69.6(4) no
Co C6 C7 70.3(4) no
C5 C6 C7 108.1(6) no
Co C7 C6 70.0(4) no
Co C7 C8 69.6(4) no
C6 C7 C8 108.2(6) no
Co C8 C7 70.8(4) no
Co C8 C9 70.4(4) no
C7 C8 C9 108.1(6) no
Co C9 C5 69.8(4) no
Co C9 C8 70.0(4) no
C5 C9 C8 108.4(6) no
C2 C13 C14 122.2(4) no
C2 C13 C18 119.9(4) no
C14 C13 C18 117.9(4) no
C13 C14 C15 120.9(4) no
C14 C15 C16 120.9(5) no
C15 C16 C17 118.0(4) no
C17 C16 C19 119.0(4) no
C15 C16 C19 123.0(5) no
C16 C17 C18 121.1(4) no
C13 C18 C17 121.1(5) no
C16 C19 C20 122.2(5) no
C16 C19 C24 119.6(5) no
C20 C19 C24 118.2(5) no
C19 C20 C21 121.2(6) no
C20 C21 C22 119.8(6) no
C21 C22 C23 118.8(5) no
C23 C22 C25 119.1(6) no
C21 C22 C25 122.2(6) no
C22 C23 C24 121.0(6) no
C19 C24 C23 121.0(6) no
C22 C25 C26 175.2(8) no
Si2 C26 C25 172.7(6) no
C4 C33 C34 121.7(4) no
C4 C33 C38 120.9(5) no
C34 C33 C38 117.4(4) no
C33 C34 C35 121.6(4) no
C34 C35 C36 120.6(5) no
C35 C36 C37 118.1(4) no
C37 C36 C39 121.3(5) no
C35 C36 C39 120.5(5) no
C36 C37 C38 120.7(5) no
C33 C38 C37 121.5(5) no
C36 C39 C40 121.0(5) no
C36 C39 C44 120.8(6) no
C40 C39 C44 118.2(5) no
C39 C40 C41 122.2(6) no
C40 C41 C42 119.8(7) no
C41 C42 C43 118.3(6) no
C41 C42 C45 119.4(7) no
C43 C42 C45 122.3(6) no
C42 C43 C44 122.5(6) no
C39 C44 C43 119.1(6) no
C42 C45 C46 177.4(8) no
Si4 C46 C45 175.7(6) no

loop_
_geom_bond_atom_site_label_1
_geom_bond_atom_site_label_2
_geom_bond_distance
_geom_bond_publ_flag
Co C1 2.002(4) yes
Co C2 1.967(5) yes
Co C3 1.990(5) yes
Co C4 1.976(4) yes
Co C5 2.054(8) yes
Co C6 2.065(6) yes
Co C7 2.068(6) yes
Co C8 2.052(6) yes
Co C9 2.057(7) yes
C1 C2 1.466(6) yes
C1 C4 1.468(7) yes
C2 C3 1.473(7) yes
C3 C4 1.466(6) yes
Si1 C1 1.861(5) no
Si1 C12 1.861(6) no
Si1 C10 1.868(6) no
Si1 C11 1.868(6) no
Si2 C28 1.79(2) no
Si2 C29 1.800(10) no
Si2 C27 1.820(10) no
Si2 C26 1.827(7) no
Si3 C31 1.856(6) no
Si3 C30 1.860(7) no
Si3 C32 1.866(8) no
Si3 C3 1.872(5) no
Si4 C48 1.823(9) no
Si4 C46 1.827(7) no
Si4 C49 1.830(10) no
Si4 C47 1.860(10) no
C2 C13 1.487(6) no
C4 C33 1.472(6) no
C5 C6 1.400(10) no
C5 C9 1.410(10) no
C6 C7 1.400(10) no
C7 C8 1.395(9) no
C8 C9 1.390(10) no
C13 C14 1.384(7) no
C13 C18 1.393(6) no
C14 C15 1.396(7) no
C15 C16 1.390(7) no
C16 C17 1.387(8) no
C16 C19 1.499(7) no
C17 C18 1.388(7) no
C19 C20 1.373(9) no
C19 C24 1.375(8) no
C20 C21 1.405(9) no
C21 C22 1.380(10) no
C22 C23 1.366(9) no
C22 C25 1.459(8) no
C23 C24 1.393(8) no
C25 C26 1.200(9) no
C33 C34 1.388(8) no
C33 C38 1.383(7) no
C34 C35 1.391(7) no
C35 C36 1.391(7) no
C36 C37 1.385(8) no
C36 C39 1.494(7) no
C37 C38 1.394(7) no
C39 C40 1.373(9) no
C39 C44 1.387(8) no
C40 C41 1.381(9) no
